data_4518403
loop_
_publ_author_name
'Xie, Guanying'
'Wang, Lei'
'Li, Peizhou'
'Song, Shuang'
'Yao, Changlin'
'Wang, Shanpeng'
'Liu, Yang'
'Wang, Zhen'
'Wang, Xinyuan'
'Tao, Xutang'

_publ_section_title
;
 Low-Dimensional Hybrid Lead Iodide Perovskites Single Crystals via
 Bifunctional Amino Acid Cross-Linkage: Structural Diversity and
 Properties Controllability.
;
_journal_issue 2
_journal_name_full 'ACS applied materials &amp; interfaces'
_journal_page_first 3325
_journal_page_last 3335
_journal_paper_doi 10.1021/acsami.0c16402
_journal_volume 13
_journal_year 2021
_chemical_formula_moiety 'I6 Pb2, 2(C6 H14 N O2)'
_chemical_formula_sum 'C12 H28 I6 N2 O4 Pb2'
_chemical_formula_weight 1440.16
_space_group_crystal_system orthorhombic
_space_group_IT_number 46
_space_group_name_Hall 'I 2 -2a'
_space_group_name_H-M_alt 'I m a 2'
_atom_sites_solution_hydrogens geom
_audit_creation_date 2020-12-10
_audit_creation_method
;
Olex2 1.2
(compiled 2018.05.29 svn.r3508 for OlexSys, GUI svn.r5506)
;
_cell_angle_alpha 90
_cell_angle_beta 90
_cell_angle_gamma 90
_cell_formula_units_Z 2
_cell_length_a 8.8547(3)
_cell_length_b 20.5457(9)
_cell_length_c 7.9790(3)
_cell_measurement_reflns_used 5537
_cell_measurement_temperature 250(2)
_cell_measurement_theta_max 31.19
_cell_measurement_theta_min 2.50
_cell_volume 1451.59(10)
_computing_molecular_graphics 'Olex2 (Dolomanov et al., 2009)'
_computing_publication_material 'Olex2 (Dolomanov et al., 2009)'
_computing_structure_refinement 'ShelXL (Sheldrick, 2015)'
_diffrn_ambient_temperature 250.0
_diffrn_measured_fraction_theta_full 1.000
_diffrn_measured_fraction_theta_max 0.997
_diffrn_measurement_device_type 'Bruker APEX-II CCD'
_diffrn_measurement_method '\f and \w scans'
_diffrn_radiation_type MoK\a
_diffrn_radiation_wavelength 0.71073
_diffrn_reflns_av_R_equivalents 0.0686
_diffrn_reflns_av_unetI/netI 0.0599
_diffrn_reflns_Laue_measured_fraction_full 1.000
_diffrn_reflns_Laue_measured_fraction_max 0.997
_diffrn_reflns_limit_h_max 13
_diffrn_reflns_limit_h_min -13
_diffrn_reflns_limit_k_max 31
_diffrn_reflns_limit_k_min -31
_diffrn_reflns_limit_l_max 12
_diffrn_reflns_limit_l_min -11
_diffrn_reflns_number 11628
_diffrn_reflns_point_group_measured_fraction_full 1.000
_diffrn_reflns_point_group_measured_fraction_max 0.997
_diffrn_reflns_theta_full 25.242
_diffrn_reflns_theta_max 33.198
_diffrn_reflns_theta_min 1.982
_exptl_absorpt_coefficient_mu 17.981
_exptl_crystal_density_diffrn 3.295
_exptl_crystal_description yellow
_exptl_crystal_F_000 1256.0
_exptl_crystal_size_max 0.08
_exptl_crystal_size_mid 0.08
_exptl_crystal_size_min 0.07
_refine_diff_density_max 1.092
_refine_diff_density_min -1.268
_refine_diff_density_rms 0.332
_refine_ls_abs_structure_details 'Flack H D (1983), Acta Cryst. A39, 876-881'
_refine_ls_abs_structure_Flack 0.00(4)
_refine_ls_extinction_coef 0.0064(4)
_refine_ls_extinction_expression Fc^*^=kFc[1+0.001xFc^2^\l^3^/sin(2\q)]^-1/4^
_refine_ls_extinction_method 'SHELXL-2014/7 (Sheldrick 2014'
_refine_ls_goodness_of_fit_ref 1.059
_refine_ls_hydrogen_treatment constr
_refine_ls_matrix_type full
_refine_ls_number_parameters 105
_refine_ls_number_reflns 2882
_refine_ls_number_restraints 84
_refine_ls_restrained_S_all 1.059
_refine_ls_R_factor_all 0.0493
_refine_ls_R_factor_gt 0.0397
_refine_ls_shift/su_max 0.053
_refine_ls_shift/su_mean 0.024
_refine_ls_structure_factor_coef Fsqd
_refine_ls_weighting_details 'w=1/[\s^2^(Fo^2^)+(0.0504P)^2^] where P=(Fo^2^+2Fc^2^)/3'
_refine_ls_weighting_scheme calc
_refine_ls_wR_factor_gt 0.0989
_refine_ls_wR_factor_ref 0.1043
_reflns_Friedel_coverage 0.885
_reflns_Friedel_fraction_full 1.000
_reflns_Friedel_fraction_max 0.997
_reflns_number_gt 2459
_reflns_number_total 2882
_reflns_threshold_expression 'I > 2\s(I)'
_cod_data_source_file am0c16402_si_003.cif
_cod_data_source_block c6(1)
_cod_depositor_comments 'Adding full bibliography for 4518400--4518404.cif.'
_cod_database_code 4518403
_shelx_shelxl_version_number 2014/7
_shelx_space_group_comment
;
The symmetry employed for this shelxl refinement is uniquely defined
by the following loop, which should always be used as a source of
symmetry information in preference to the above space-group names.
They are only intended as comments.
;
_olex2_refinement_description
;
1. Fixed Uiso
 At 1.2 times of:
  All C(H,H) groups
 At 1.5 times of:
  All N(H,H,H) groups, All O(H) groups
2. Restrained distances
 C1-O2
 1.43 with sigma of 0.02
 C1-O1
 1.2 with sigma of 0.02
 C1-C2 = C2-C3 = C3-C4
 1.54 with sigma of 0.02
 C4-C5 = C5-C6
 1.54 with sigma of 0.02
 C6-N1
 1.48 with sigma of 0.02
 C5-N1
 2.5 with sigma of 0.02
 C2-O2
 2.5 with sigma of 0.02
3. Rigid bond restraints
 All non-hydrogen atoms
 with sigma for 1-2 distances of 0.001 and sigma for 1-3 distances of 0.001
4. Uiso/Uaniso restraints and constraints
Uanis(O1) \\sim Ueq, Uanis(O2) \\sim Ueq: with sigma of 0.05 and sigma for
terminal atoms of 0.1
Uanis(C1) \\sim Ueq, Uanis(C2) \\sim Ueq, Uanis(C3) \\sim Ueq, Uanis(C4) \\sim
Ueq, Uanis(C5) \\sim Ueq, Uanis(C6) \\sim Ueq: with sigma of 0.05 and sigma for
terminal atoms of 0.1
Uanis(N1) \\sim Ueq: with sigma of 0.05 and sigma for terminal atoms of 0.1
5. Others
 Fixed Sof: O1(0.5) O2(0.5) H2(0.5) C1(0.5) C2(0.5) H2A(0.5) H2B(0.5) C3(0.5)
 H3A(0.5) H3B(0.5) C4(0.5) H4A(0.5) H4B(0.5) C5(0.5) H5A(0.5) H5B(0.5) C6(0.5)
 H6A(0.5) H6B(0.5) N1(0.5) H1A(0.5) H1B(0.5) H1C(0.5)
6.a Secondary CH2 refined with riding coordinates:
 C2(H2A,H2B), C3(H3A,H3B), C4(H4A,H4B), C5(H5A,H5B), C6(H6A,H6B)
6.b Tetrahedral OH refined with riding coordinates:
 O2(H2)
6.c Idealised Me refined as rotating group:
 N1(H1A,H1B,H1C)
;
_olex2_submission_special_instructions 'No special instructions were received'

loop_
_space_group_symop_operation_xyz
'x, y, z'
'-x, -y, z'
'x+1/2, -y, z'
'-x+1/2, y, z'
'x+1/2, y+1/2, z+1/2'
'-x+1/2, -y+1/2, z+1/2'
'x+1, -y+1/2, z+1/2'
'-x+1, y+1/2, z+1/2'

loop_
_atom_site_label
_atom_site_type_symbol
_atom_site_fract_x
_atom_site_fract_y
_atom_site_fract_z
_atom_site_U_iso_or_equiv
_atom_site_adp_type
_atom_site_occupancy
_atom_site_site_symmetry_order
_atom_site_calc_flag
_atom_site_refinement_flags_posn
_atom_site_refinement_flags_adp
_atom_site_refinement_flags_occupancy
_atom_site_disorder_assembly
_atom_site_disorder_group
Pb1 Pb 0.7500 0.75218(3) 0.62052(11) 0.03086(17) Uani 1 2 d S TU P A 4
I1 I 0.7500 0.62608(5) 0.84951(15) 0.0376(3) Uani 1 2 d S TU P A 4
I2 I 0.48919(7) 0.69826(3) 0.38268(11) 0.0375(2) Uani 1 1 d . U . A 4
O1 O 0.640(3) 0.4673(19) 0.607(4) 0.035(4) Uani 0.5 1 d D U . B -1
O2 O 0.891(4) 0.462(3) 0.588(5) 0.054(9) Uani 0.5 1 d D U . B -1
H2 H 0.9591 0.4846 0.5463 0.075 Uiso 0.5 1 calc R . . B -1
C1 C 0.749(3) 0.4890(7) 0.5452(18) 0.031(3) Uani 0.5 1 d D U . B -1
C2 C 0.751(7) 0.5386(8) 0.406(2) 0.065(6) Uani 0.5 1 d D U . B -1
H2A H 0.7969 0.5793 0.4451 0.078 Uiso 0.5 1 calc R . . B -1
H2B H 0.6481 0.5478 0.3680 0.078 Uiso 0.5 1 calc R . . B -1
C3 C 0.846(3) 0.5090(13) 0.260(3) 0.045(5) Uani 0.5 1 d D U . B -1
H3A H 0.8749 0.5434 0.1814 0.054 Uiso 0.5 1 calc R . . B -1
H3B H 0.9387 0.4895 0.3051 0.054 Uiso 0.5 1 calc R . . B -1
C4 C 0.753(5) 0.4569(8) 0.1688(19) 0.034(3) Uani 0.5 1 d D U . B -1
H4A H 0.7273 0.4227 0.2497 0.040 Uiso 0.5 1 calc R . . B -1
H4B H 0.6575 0.4768 0.1328 0.040 Uiso 0.5 1 calc R . . B -1
C5 C 0.8251(18) 0.4244(12) 0.016(3) 0.033(2) Uani 0.5 1 d D U . B -1
H5A H 0.9225 0.4056 0.0485 0.052 Uiso 0.5 1 calc R . . B -1
H5B H 0.8440 0.4574 -0.0702 0.052 Uiso 0.5 1 calc R . . B -1
C6 C 0.723(3) 0.3704(14) -0.057(3) 0.069(9) Uani 0.5 1 d D U . B -1
H6A H 0.6373 0.3903 -0.1154 0.083 Uiso 0.5 1 calc R . . B -1
H6B H 0.7807 0.3450 -0.1397 0.083 Uiso 0.5 1 calc R . . B -1
N1 N 0.668(7) 0.327(2) 0.074(7) 0.071(5) Uani 0.5 1 d D U . B -1
H1A H 0.6088 0.3497 0.1446 0.083 Uiso 0.5 1 calc R . . B -1
H1B H 0.7467 0.3103 0.1301 0.083 Uiso 0.5 1 calc R . . B -1
H1C H 0.6140 0.2947 0.0270 0.083 Uiso 0.5 1 calc R . . B -1

loop_
_atom_site_aniso_label
_atom_site_aniso_U_11
_atom_site_aniso_U_22
_atom_site_aniso_U_33
_atom_site_aniso_U_23
_atom_site_aniso_U_13
_atom_site_aniso_U_12
Pb1 0.0313(3) 0.0355(3) 0.0258(2) -0.00033(19) 0.000 0.000
I1 0.0493(5) 0.0279(4) 0.0356(6) -0.0001(3) 0.000 0.000
I2 0.0310(3) 0.0427(4) 0.0388(4) 0.0014(3) -0.0015(3) -0.0090(2)
O1 0.026(6) 0.032(8) 0.048(11) 0.000(6) -0.023(6) -0.015(6)
O2 0.028(6) 0.060(19) 0.074(19) 0.003(13) 0.015(11) 0.010(9)
C1 0.034(6) 0.032(7) 0.026(6) -0.002(5) -0.014(11) -0.011(11)
C2 0.134(18) 0.023(7) 0.037(7) 0.000(3) 0.006(13) -0.002(14)
C3 0.041(13) 0.052(12) 0.043(9) 0.012(7) 0.002(9) -0.023(10)
C4 0.020(7) 0.047(9) 0.034(6) -0.009(5) -0.004(16) 0.012(17)
C5 0.016(5) 0.049(6) 0.033(4) -0.007(4) -0.001(13) 0.009(14)
C6 0.04(2) 0.12(2) 0.048(13) -0.054(11) 0.005(10) 0.013(11)
N1 0.074(11) 0.060(12) 0.077(11) 0.016(13) 0.005(9) -0.026(13)

loop_
_atom_type_symbol
_atom_type_description
_atom_type_scat_dispersion_real
_atom_type_scat_dispersion_imag
_atom_type_scat_source
C C 0.0033 0.0016 'International Tables Vol C Tables 4.2.6.8 and 6.1.1.4'
H H 0.0000 0.0000 'International Tables Vol C Tables 4.2.6.8 and 6.1.1.4'
I I -0.4742 1.8119 'International Tables Vol C Tables 4.2.6.8 and 6.1.1.4'
N N 0.0061 0.0033 'International Tables Vol C Tables 4.2.6.8 and 6.1.1.4'
O O 0.0106 0.0060 'International Tables Vol C Tables 4.2.6.8 and 6.1.1.4'
Pb Pb -3.3944 10.1111 'International Tables Vol C Tables 4.2.6.8 and 6.1.1.4'

loop_
_geom_angle_atom_site_label_1
_geom_angle_atom_site_label_2
_geom_angle_atom_site_label_3
_geom_angle
_geom_angle_site_symmetry_1
_geom_angle_site_symmetry_3
_geom_angle_publ_flag
I1 Pb1 I1 174.35(4) . 6_664 ?
I1 Pb1 I2 83.46(3) . 6_665 ?
I1 Pb1 I2 93.39(2) . . ?
I1 Pb1 I2 93.39(2) . 4_655 ?
I1 Pb1 I2 83.46(3) . 7_465 ?
I2 Pb1 I1 100.50(2) 6_665 6_664 ?
I2 Pb1 I1 82.74(3) . 6_664 ?
I2 Pb1 I1 100.50(2) 7_465 6_664 ?
I2 Pb1 I1 82.74(3) 4_655 6_664 ?
I2 Pb1 I2 176.57(3) . 6_665 ?
I2 Pb1 I2 88.708(19) 4_655 6_665 ?
I2 Pb1 I2 92.85(4) . 4_655 ?
I2 Pb1 I2 176.57(3) 4_655 7_465 ?
I2 Pb1 I2 89.58(3) 6_665 7_465 ?
I2 Pb1 I2 88.709(19) . 7_465 ?
Pb1 I1 Pb1 76.04(2) . 6_665 ?
Pb1 I2 Pb1 76.204(13) . 6_664 ?
C1 O2 H2 109.6 . . ?
O1 C1 O2 118.7(15) . . ?
O1 C1 C2 125(3) . . ?
O2 C1 C2 116(2) . . ?
C1 C2 H2A 110.3 . . ?
C1 C2 H2B 110.4 . . ?
C1 C2 C3 107.0(18) . . ?
H2A C2 H2B 108.6 . . ?
C3 C2 H2A 110.3 . . ?
C3 C2 H2B 110.4 . . ?
C2 C3 H3A 109.8 . . ?
C2 C3 H3B 109.8 . . ?
H3A C3 H3B 108.2 . . ?
C4 C3 C2 110(2) . . ?
C4 C3 H3A 109.7 . . ?
C4 C3 H3B 109.7 . . ?
C3 C4 H4A 108.0 . . ?
C3 C4 H4B 108.0 . . ?
H4A C4 H4B 107.3 . . ?
C5 C4 C3 117(3) . . ?
C5 C4 H4A 108.0 . . ?
C5 C4 H4B 108.0 . . ?
C4 C5 H5A 109.2 . . ?
C4 C5 H5B 109.2 . . ?
C4 C5 C6 111.7(19) . . ?
H5A C5 H5B 107.9 . . ?
C6 C5 H5A 109.0 . . ?
C6 C5 H5B 109.6 . . ?
C5 C6 H6A 109.0 . . ?
C5 C6 H6B 109.2 . . ?
H6A C6 H6B 107.9 . . ?
N1 C6 C5 111(2) . . ?
N1 C6 H6A 109.4 . . ?
N1 C6 H6B 110.0 . . ?

loop_
_geom_bond_atom_site_label_1
_geom_bond_atom_site_label_2
_geom_bond_distance
_geom_bond_site_symmetry_2
_geom_bond_publ_flag
Pb1 I1 3.1702(13) . ?
Pb1 I1 3.3064(13) 6_664 ?
Pb1 I2 3.2781(9) 6_665 ?
Pb1 I2 3.2781(9) 7_465 ?
Pb1 I2 3.1878(9) . ?
Pb1 I2 3.1878(9) 4_655 ?
I1 Pb1 3.3065(13) 6_665 ?
I2 Pb1 3.2781(9) 6_664 ?
O1 C1 1.17(2) . ?
O2 H2 0.8300 . ?
O2 C1 1.41(2) . ?
C1 C2 1.508(18) . ?
C2 H2A 0.9800 . ?
C2 H2B 0.9800 . ?
C2 C3 1.56(3) . ?
C3 H3A 0.9800 . ?
C3 H3B 0.9800 . ?
C3 C4 1.54(2) . ?
C4 H4A 0.9800 . ?
C4 H4B 0.9800 . ?
C4 C5 1.53(2) . ?
C5 H5A 0.9800 . ?
C5 H5B 0.9800 . ?
C5 C6 1.55(2) . ?
C6 H6A 0.9800 . ?
C6 H6B 0.9800 . ?
C6 N1 1.46(2) . ?
N1 H1A 0.90000 . ?
N1 H1B 0.90000 . ?
N1 H1C 0.90000 . ?
